data_7216097
loop_
_publ_author_name
'Kim, Hee-Joon'
'Jo, Hwa Jin'
'Kim, Jaheon'
'Kim, Soo-Young'
'Kim, Dongwoo'
'Kim, Kimoon'

_publ_section_title
;
 Supramolecular self-assembly of tin(iv) porphyrin channels stabilizing
 single-file chains of water molecules
;
_journal_issue 68
_journal_name_full CrystEngComm
_journal_page_first 417
_journal_paper_doi 10.1039/b504841a
_journal_volume 7
_journal_year 2005
_chemical_formula_sum 'C52 H36 N10 O6 Sn'
_chemical_formula_weight 1015.60
_chemical_name_systematic
;
?
;
_space_group_IT_number 15
_symmetry_cell_setting monoclinic
_symmetry_space_group_name_Hall '-C 2yc'
_symmetry_space_group_name_H-M 'C 1 2/c 1'
_atom_sites_solution_hydrogens geom
_atom_sites_solution_primary direct
_atom_sites_solution_secondary difmap
_audit_creation_method SHELXL-97
_cell_angle_alpha 90.00
_cell_angle_beta 107.2130(10)
_cell_angle_gamma 90.00
_cell_formula_units_Z 4
_cell_length_a 24.842(2)
_cell_length_b 18.1089(17)
_cell_length_c 10.8129(10)
_cell_measurement_temperature 223(2)
_cell_measurement_theta_max 24.11
_cell_measurement_theta_min 2.21
_cell_volume 4646.4(7)
_computing_cell_refinement SAINT
_computing_data_collection SAMRT
_computing_data_reduction SAINT
_computing_molecular_graphics 'XP & Mercury'
_computing_publication_material XCIF
_computing_structure_refinement 'SHELXL-97 (Sheldrick, 1997)'
_computing_structure_solution 'SHELXS-97 (Sheldrick, 1990)'
_diffrn_ambient_temperature 223(2)
_diffrn_measured_fraction_theta_full 0.989
_diffrn_measured_fraction_theta_max 0.989
_diffrn_measurement_device_type 'Siemens SMART CCD'
_diffrn_measurement_method 'omega scan'
_diffrn_radiation_monochromator graphite
_diffrn_radiation_source 'fine-focus sealed tube'
_diffrn_radiation_type MoK\a
_diffrn_radiation_wavelength 0.71073
_diffrn_reflns_av_R_equivalents 0.0347
_diffrn_reflns_av_sigmaI/netI 0.0412
_diffrn_reflns_limit_h_max 28
_diffrn_reflns_limit_h_min -28
_diffrn_reflns_limit_k_max 20
_diffrn_reflns_limit_k_min -17
_diffrn_reflns_limit_l_max 11
_diffrn_reflns_limit_l_min -12
_diffrn_reflns_number 10221
_diffrn_reflns_theta_full 24.11
_diffrn_reflns_theta_max 24.11
_diffrn_reflns_theta_min 2.21
_diffrn_standards_decay_% none
_diffrn_standards_number 'first and last 50 frames'
_exptl_absorpt_coefficient_mu 0.613
_exptl_absorpt_correction_T_max 0.8872
_exptl_absorpt_correction_T_min 0.7491
_exptl_absorpt_correction_type SADABS
_exptl_crystal_colour purple
_exptl_crystal_density_diffrn 1.452
_exptl_crystal_density_meas ?
_exptl_crystal_density_method 'not measured'
_exptl_crystal_description block
_exptl_crystal_F_000 2064
_exptl_crystal_size_max 0.50
_exptl_crystal_size_mid 0.40
_exptl_crystal_size_min 0.20
_refine_diff_density_max 1.036
_refine_diff_density_min -0.659
_refine_diff_density_rms 0.091
_refine_ls_extinction_method none
_refine_ls_goodness_of_fit_ref 1.070
_refine_ls_hydrogen_treatment mixed
_refine_ls_matrix_type full
_refine_ls_number_parameters 322
_refine_ls_number_reflns 3656
_refine_ls_number_restraints 3
_refine_ls_restrained_S_all 1.070
_refine_ls_R_factor_all 0.0530
_refine_ls_R_factor_gt 0.0457
_refine_ls_shift/su_max 0.003
_refine_ls_shift/su_mean 0.000
_refine_ls_structure_factor_coef Fsqd
_refine_ls_weighting_details 'calc w=1/[\s^2^(Fo^2^)+(0.0686P)^2^+17.7301P] where P=(Fo^2^+2Fc^2^)/3'
_refine_ls_weighting_scheme calc
_refine_ls_wR_factor_gt 0.1259
_refine_ls_wR_factor_ref 0.1304
_reflns_number_gt 3087
_reflns_number_total 3656
_reflns_threshold_expression >2sigma(I)
_cod_data_source_file b504841a.txt
_cod_data_source_block SnPor
_cod_depositor_comments
;
The following automatic conversions were performed:

'_symmetry_cell_setting' value 'Monoclinic' changed to 'monoclinic'
according to
/usr/data/users/saulius/automatic-downloads/retrospective/RSC/lib/dictionaries/cif_core.dic
dictionary named 'cif_core.dic' version 2.4.2 from 2011-04-26.

Automatic conversion script
Id: cif_fix_values 2281 2013-09-26 08:29:07Z andrius 

The following automatic conversions were performed:

'_exptl_crystal_density_meas' value 'none' was changed to '?' - the
value is perceived as not measured.

Automatic conversion script
Id: cif_fix_values 3008 2015-01-20 13:52:24Z robertas 
;
_cod_original_sg_symbol_H-M C2/c
_cod_database_code 7216097

loop_
_symmetry_equiv_pos_as_xyz
'x, y, z'
'-x, y, -z+1/2'
'x+1/2, y+1/2, z'
'-x+1/2, y+1/2, -z+1/2'
'-x, -y, -z'
'x, -y, z-1/2'
'-x+1/2, -y+1/2, -z'
'x+1/2, -y+1/2, z-1/2'

loop_
_atom_site_label
_atom_site_type_symbol
_atom_site_fract_x
_atom_site_fract_y
_atom_site_fract_z
_atom_site_U_iso_or_equiv
_atom_site_adp_type
_atom_site_occupancy
_atom_site_symmetry_multiplicity
_atom_site_calc_flag
_atom_site_refinement_flags
Sn1 Sn 0.2500 0.2500 1.0000 0.02583(17) Uani 1 2 d S
O1 O 0.28398(14) 0.15699(19) 1.1092(3) 0.0450(8) Uani 1 1 d .
O2 O 0.21644(19) 0.1208(3) 1.1825(5) 0.0821(14) Uani 1 1 d .
N1 N 0.17248(13) 0.20212(19) 0.9037(3) 0.0265(7) Uani 1 1 d .
N2 N 0.28432(13) 0.20869(19) 0.8588(3) 0.0270(7) Uani 1 1 d .
N3 N 0.12655(17) 0.0445(3) 0.3483(4) 0.0480(11) Uani 1 1 d .
N4 N 0.54814(19) 0.2422(3) 0.9080(5) 0.0555(13) Uani 1 1 d .
N5 N 0.3855(3) -0.0207(4) 1.4467(6) 0.095(2) Uani 1 1 d .
C1 C 0.12364(16) 0.2109(2) 0.9358(4) 0.0276(9) Uani 1 1 d .
C2 C 0.07872(17) 0.1803(3) 0.8346(4) 0.0349(10) Uani 1 1 d .
H2A H 0.0406 0.1789 0.8324 0.042 Uiso 1 1 calc R
C3 C 0.10008(17) 0.1538(3) 0.7425(4) 0.0352(10) Uani 1 1 d .
H3A H 0.0797 0.1305 0.6651 0.042 Uiso 1 1 calc R
C4 C 0.15969(17) 0.1677(2) 0.7844(4) 0.0288(9) Uani 1 1 d .
C5 C 0.19745(17) 0.1524(2) 0.7139(4) 0.0301(9) Uani 1 1 d .
C6 C 0.25482(17) 0.1721(2) 0.7490(4) 0.0297(9) Uani 1 1 d .
C7 C 0.29336(18) 0.1574(3) 0.6749(4) 0.0356(10) Uani 1 1 d .
H7A H 0.2845 0.1329 0.5947 0.043 Uiso 1 1 calc R
C8 C 0.34377(18) 0.1844(3) 0.7399(4) 0.0370(10) Uani 1 1 d .
H8A H 0.3766 0.1826 0.7137 0.044 Uiso 1 1 calc R
C9 C 0.33872(17) 0.2169(2) 0.8577(4) 0.0290(9) Uani 1 1 d .
C10 C 0.38197(19) 0.2523(2) 0.9536(4) 0.0320(10) Uani 1 1 d .
C11 C 0.17400(16) 0.1142(2) 0.5865(4) 0.0295(9) Uani 1 1 d .
C12 C 0.1571(2) 0.0407(3) 0.5801(4) 0.0450(12) Uani 1 1 d .
H12A H 0.1613 0.0133 0.6561 0.054 Uiso 1 1 calc R
C13 C 0.16687(18) 0.1508(3) 0.4714(4) 0.0366(10) Uani 1 1 d .
H13A H 0.1777 0.2005 0.4712 0.044 Uiso 1 1 calc R
C14 C 0.1342(2) 0.0090(3) 0.4608(5) 0.0534(14) Uani 1 1 d .
H14A H 0.1233 -0.0408 0.4578 0.064 Uiso 1 1 calc R
C15 C 0.14377(18) 0.1142(3) 0.3561(4) 0.0424(12) Uani 1 1 d .
H15A H 0.1400 0.1400 0.2786 0.051 Uiso 1 1 calc R
C16 C 0.44011(19) 0.2488(2) 0.9384(4) 0.0340(10) Uani 1 1 d .
C17 C 0.4671(2) 0.1814(3) 0.9389(5) 0.0474(12) Uani 1 1 d .
H17A H 0.4497 0.1368 0.9501 0.057 Uiso 1 1 calc R
C18 C 0.46899(19) 0.3117(3) 0.9238(4) 0.0378(11) Uani 1 1 d .
H18A H 0.4527 0.3585 0.9242 0.045 Uiso 1 1 calc R
C19 C 0.5204(2) 0.1819(4) 0.9224(6) 0.0583(15) Uani 1 1 d .
H19A H 0.5381 0.1361 0.9212 0.070 Uiso 1 1 calc R
C20 C 0.52204(19) 0.3054(3) 0.9086(4) 0.0464(13) Uani 1 1 d .
H20A H 0.5407 0.3490 0.8979 0.056 Uiso 1 1 calc R
C21 C 0.26470(19) 0.1222(3) 1.1762(6) 0.0472(13) Uani 1 1 d .
C22 C 0.3075(2) 0.0709(3) 1.2750(5) 0.0537(14) Uani 1 1 d .
C23 C 0.3645(3) 0.0714(4) 1.2797(6) 0.0711(17) Uani 1 1 d .
H23A H 0.3778 0.1038 1.2273 0.085 Uiso 1 1 calc R
C24 C 0.2908(3) 0.0228(3) 1.3598(6) 0.0729(18) Uani 1 1 d .
H24A H 0.2532 0.0214 1.3619 0.088 Uiso 1 1 calc R
C25 C 0.4004(4) 0.0236(4) 1.3624(8) 0.096(2) Uani 1 1 d .
H25A H 0.4379 0.0215 1.3602 0.115 Uiso 1 1 calc R
C26 C 0.3306(4) -0.0210(4) 1.4379(7) 0.091(2) Uani 1 1 d .
H26A H 0.3188 -0.0546 1.4906 0.109 Uiso 1 1 calc R
O1W O 0.52165(18) 0.5032(3) 0.6404(4) 0.0665(11) Uani 1 1 d D
H1W H 0.5557(12) 0.491(4) 0.678(6) 0.080 Uiso 1 1 d D
H2W H 0.507(6) 0.505(7) 0.702(9) 0.080 Uiso 0.50 1 d PD
H2W' H 0.510(6) 0.500(8) 0.558(2) 0.080 Uiso 0.50 1 d PD

loop_
_atom_site_aniso_label
_atom_site_aniso_U_11
_atom_site_aniso_U_22
_atom_site_aniso_U_33
_atom_site_aniso_U_23
_atom_site_aniso_U_13
_atom_site_aniso_U_12
Sn1 0.0221(2) 0.0328(3) 0.0228(2) -0.00275(16) 0.00687(16) -0.00305(16)
O1 0.048(2) 0.048(2) 0.0366(17) 0.0046(16) 0.0093(15) 0.0135(16)
O2 0.080(3) 0.075(3) 0.107(4) 0.035(3) 0.053(3) 0.012(2)
N1 0.0209(16) 0.035(2) 0.0246(17) -0.0059(15) 0.0076(13) -0.0089(14)
N2 0.0248(17) 0.034(2) 0.0230(17) -0.0031(15) 0.0086(14) -0.0037(15)
N3 0.043(2) 0.070(3) 0.031(2) -0.015(2) 0.0102(17) -0.004(2)
N4 0.033(2) 0.080(4) 0.058(3) -0.010(2) 0.021(2) -0.003(2)
N5 0.119(6) 0.068(4) 0.079(4) 0.018(3) -0.001(4) 0.021(4)
C1 0.022(2) 0.036(2) 0.024(2) 0.0013(18) 0.0049(16) -0.0034(17)
C2 0.023(2) 0.051(3) 0.030(2) -0.004(2) 0.0057(17) -0.0042(19)
C3 0.027(2) 0.046(3) 0.029(2) -0.004(2) 0.0029(18) -0.0084(19)
C4 0.029(2) 0.034(2) 0.022(2) -0.0007(17) 0.0047(17) -0.0034(18)
C5 0.030(2) 0.035(2) 0.024(2) 0.0002(18) 0.0066(17) -0.0046(18)
C6 0.031(2) 0.031(2) 0.029(2) -0.0036(18) 0.0109(17) -0.0027(18)
C7 0.035(2) 0.045(3) 0.028(2) -0.008(2) 0.0109(19) -0.004(2)
C8 0.030(2) 0.047(3) 0.038(2) -0.004(2) 0.0157(19) -0.003(2)
C9 0.027(2) 0.036(2) 0.024(2) -0.0018(19) 0.0080(17) -0.0018(19)
C10 0.028(2) 0.040(3) 0.029(2) 0.0027(19) 0.0095(18) -0.0017(18)
C11 0.021(2) 0.041(3) 0.027(2) -0.0057(19) 0.0084(16) -0.0030(18)
C12 0.056(3) 0.049(3) 0.030(2) -0.007(2) 0.014(2) -0.011(2)
C13 0.032(2) 0.050(3) 0.028(2) 0.000(2) 0.0101(18) 0.000(2)
C14 0.064(3) 0.050(3) 0.048(3) -0.019(3) 0.020(3) -0.018(3)
C15 0.033(2) 0.066(3) 0.026(2) 0.001(2) 0.0059(19) 0.006(2)
C16 0.026(2) 0.050(3) 0.025(2) -0.0066(19) 0.0061(18) -0.003(2)
C17 0.038(3) 0.049(3) 0.059(3) 0.000(2) 0.020(2) -0.002(2)
C18 0.035(2) 0.049(3) 0.029(2) -0.006(2) 0.0087(19) -0.010(2)
C19 0.039(3) 0.068(4) 0.071(4) -0.007(3) 0.022(3) 0.011(3)
C20 0.033(3) 0.071(4) 0.037(3) -0.009(2) 0.014(2) -0.013(3)
C21 0.031(3) 0.039(3) 0.079(4) -0.014(3) 0.028(3) -0.007(2)
C22 0.074(4) 0.047(3) 0.043(3) 0.006(2) 0.021(3) 0.011(3)
C23 0.070(4) 0.068(4) 0.072(4) 0.017(3) 0.016(3) 0.010(3)
C24 0.105(5) 0.052(4) 0.063(4) 0.009(3) 0.028(4) 0.005(4)
C25 0.098(6) 0.081(5) 0.097(6) 0.023(5) 0.009(4) 0.028(4)
C26 0.144(8) 0.063(5) 0.060(4) 0.017(4) 0.020(5) 0.003(5)
O1W 0.050(2) 0.088(3) 0.057(3) 0.003(3) 0.010(2) 0.000(2)

loop_
_atom_type_symbol
_atom_type_description
_atom_type_scat_dispersion_real
_atom_type_scat_dispersion_imag
_atom_type_scat_source
C C 0.0033 0.0016 'International Tables Vol C Tables 4.2.6.8 and 6.1.1.4'
H H 0.0000 0.0000 'International Tables Vol C Tables 4.2.6.8 and 6.1.1.4'
N N 0.0061 0.0033 'International Tables Vol C Tables 4.2.6.8 and 6.1.1.4'
O O 0.0106 0.0060 'International Tables Vol C Tables 4.2.6.8 and 6.1.1.4'
Sn Sn -0.6537 1.4246 'International Tables Vol C Tables 4.2.6.8 and 6.1.1.4'

loop_
_geom_angle_atom_site_label_1
_geom_angle_atom_site_label_2
_geom_angle_atom_site_label_3
_geom_angle
_geom_angle_site_symmetry_1
_geom_angle_site_symmetry_3
N1 Sn1 N1 180.00(11) . 7_557
N1 Sn1 O1 83.92(13) . 7_557
N1 Sn1 O1 96.08(13) 7_557 7_557
N1 Sn1 O1 96.08(13) . .
N1 Sn1 O1 83.92(13) 7_557 .
O1 Sn1 O1 180.000(1) 7_557 .
N1 Sn1 N2 89.85(12) . 7_557
N1 Sn1 N2 90.15(12) 7_557 7_557
O1 Sn1 N2 86.60(13) 7_557 7_557
O1 Sn1 N2 93.40(13) . 7_557
N1 Sn1 N2 90.15(12) . .
N1 Sn1 N2 89.85(12) 7_557 .
O1 Sn1 N2 93.40(13) 7_557 .
O1 Sn1 N2 86.60(13) . .
N2 Sn1 N2 180.000(1) 7_557 .
C21 O1 Sn1 128.1(3) . .
C1 N1 C4 108.3(3) . .
C1 N1 Sn1 125.6(3) . .
C4 N1 Sn1 125.2(2) . .
C9 N2 C6 108.9(3) . .
C9 N2 Sn1 125.8(3) . .
C6 N2 Sn1 125.2(3) . .
C15 N3 C14 116.3(4) . .
C20 N4 C19 116.2(5) . .
C26 N5 C25 115.6(6) . .
N1 C1 C10 126.0(4) . 7_557
N1 C1 C2 108.2(3) . .
C10 C1 C2 125.7(4) 7_557 .
C3 C2 C1 108.4(4) . .
C3 C2 H2A 125.8 . .
C1 C2 H2A 125.8 . .
C2 C3 C4 107.4(4) . .
C2 C3 H3A 126.3 . .
C4 C3 H3A 126.3 . .
N1 C4 C5 126.3(4) . .
N1 C4 C3 107.7(3) . .
C5 C4 C3 126.0(4) . .
C4 C5 C6 126.2(4) . .
C4 C5 C11 116.9(3) . .
C6 C5 C11 116.9(3) . .
N2 C6 C5 126.6(4) . .
N2 C6 C7 107.4(3) . .
C5 C6 C7 126.0(4) . .
C8 C7 C6 108.2(4) . .
C8 C7 H7A 125.9 . .
C6 C7 H7A 125.9 . .
C7 C8 C9 107.6(4) . .
C7 C8 H8A 126.2 . .
C9 C8 H8A 126.2 . .
N2 C9 C10 125.9(4) . .
N2 C9 C8 108.0(3) . .
C10 C9 C8 126.1(4) . .
C9 C10 C1 126.4(4) . 7_557
C9 C10 C16 116.7(4) . .
C1 C10 C16 116.9(4) 7_557 .
C13 C11 C12 117.4(4) . .
C13 C11 C5 121.4(4) . .
C12 C11 C5 121.2(4) . .
C14 C12 C11 118.9(5) . .
C14 C12 H12A 120.6 . .
C11 C12 H12A 120.6 . .
C11 C13 C15 119.6(5) . .
C11 C13 H13A 120.2 . .
C15 C13 H13A 120.2 . .
N3 C14 C12 124.1(5) . .
N3 C14 H14A 118.0 . .
C12 C14 H14A 118.0 . .
N3 C15 C13 123.8(4) . .
N3 C15 H15A 118.1 . .
C13 C15 H15A 118.1 . .
C18 C16 C17 117.3(4) . .
C18 C16 C10 121.8(4) . .
C17 C16 C10 120.9(4) . .
C19 C17 C16 118.0(5) . .
C19 C17 H17A 121.0 . .
C16 C17 H17A 121.0 . .
C20 C18 C16 119.5(5) . .
C20 C18 H18A 120.3 . .
C16 C18 H18A 120.3 . .
N4 C19 C17 124.8(5) . .
N4 C19 H19A 117.6 . .
C17 C19 H19A 117.6 . .
N4 C20 C18 124.2(5) . .
N4 C20 H20A 117.9 . .
C18 C20 H20A 117.9 . .
O1 C21 O2 129.6(6) . .
O1 C21 C22 115.0(4) . .
O2 C21 C22 115.4(5) . .
C23 C22 C24 118.0(5) . .
C23 C22 C21 119.7(5) . .
C24 C22 C21 122.4(5) . .
C25 C23 C22 118.4(7) . .
C25 C23 H23A 120.8 . .
C22 C23 H23A 120.8 . .
C26 C24 C22 117.6(7) . .
C26 C24 H24A 121.2 . .
C22 C24 H24A 121.2 . .
N5 C25 C23 124.3(8) . .
N5 C25 H25A 117.8 . .
C23 C25 H25A 117.8 . .
N5 C26 C24 125.8(7) . .
N5 C26 H26A 117.1 . .
C24 C26 H26A 117.1 . .
H1W O1W H2W 104(10) . .
H1W O1W H2W' 118(10) . .
H2W O1W H2W' 136(10) . .

loop_
_geom_bond_atom_site_label_1
_geom_bond_atom_site_label_2
_geom_bond_distance
_geom_bond_site_symmetry_2
Sn1 N1 2.087(3) .
Sn1 N1 2.087(3) 7_557
Sn1 O1 2.087(3) 7_557
Sn1 O1 2.087(3) .
Sn1 N2 2.095(3) 7_557
Sn1 N2 2.095(3) .
O1 C21 1.165(6) .
O2 C21 1.221(6) .
N1 C1 1.366(5) .
N1 C4 1.382(5) .
N2 C9 1.363(5) .
N2 C6 1.368(5) .
N3 C15 1.326(7) .
N3 C14 1.339(7) .
N4 C20 1.316(7) .
N4 C19 1.324(7) .
N5 C26 1.339(10) .
N5 C25 1.344(10) .
C1 C10 1.411(6) 7_557
C1 C2 1.424(6) .
C2 C3 1.348(6) .
C2 H2A 0.9400 .
C3 C4 1.437(6) .
C3 H3A 0.9400 .
C4 C5 1.401(6) .
C5 C6 1.408(6) .
C5 C11 1.496(6) .
C6 C7 1.443(6) .
C7 C8 1.335(6) .
C7 H7A 0.9400 .
C8 C9 1.442(6) .
C8 H8A 0.9400 .
C9 C10 1.407(6) .
C10 C1 1.412(6) 7_557
C10 C16 1.502(6) .
C11 C13 1.375(6) .
C11 C12 1.390(7) .
C12 C14 1.373(7) .
C12 H12A 0.9400 .
C13 C15 1.378(6) .
C13 H13A 0.9400 .
C14 H14A 0.9400 .
C15 H15A 0.9400 .
C16 C18 1.380(6) .
C16 C17 1.392(7) .
C17 C19 1.388(7) .
C17 H17A 0.9400 .
C18 C20 1.380(6) .
C18 H18A 0.9400 .
C19 H19A 0.9400 .
C20 H20A 0.9400 .
C21 C22 1.569(8) .
C22 C23 1.402(8) .
C22 C24 1.414(8) .
C23 C25 1.369(9) .
C23 H23A 0.9400 .
C24 C26 1.352(10) .
C24 H24A 0.9400 .
C25 H25A 0.9400 .
C26 H26A 0.9400 .
O1W H1W 0.85(2) .
O1W H2W 0.85(2) .
O1W H2W' 0.85(2) .

loop_
_geom_torsion_atom_site_label_1
_geom_torsion_atom_site_label_2
_geom_torsion_atom_site_label_3
_geom_torsion_atom_site_label_4
_geom_torsion
_geom_torsion_site_symmetry_1
_geom_torsion_site_symmetry_4
N1 Sn1 O1 C21 -53.2(4) . .
N1 Sn1 O1 C21 126.8(4) 7_557 .
O1 Sn1 O1 C21 -160(49) 7_557 .
N2 Sn1 O1 C21 37.0(4) 7_557 .
N2 Sn1 O1 C21 -143.0(4) . .
N1 Sn1 N1 C1 165(100) 7_557 .
O1 Sn1 N1 C1 -80.8(3) 7_557 .
O1 Sn1 N1 C1 99.2(3) . .
N2 Sn1 N1 C1 5.8(3) 7_557 .
N2 Sn1 N1 C1 -174.2(3) . .
N1 Sn1 N1 C4 -27(100) 7_557 .
O1 Sn1 N1 C4 86.8(3) 7_557 .
O1 Sn1 N1 C4 -93.2(3) . .
N2 Sn1 N1 C4 173.3(3) 7_557 .
N2 Sn1 N1 C4 -6.7(3) . .
N1 Sn1 N2 C9 -178.4(3) . .
N1 Sn1 N2 C9 1.6(3) 7_557 .
O1 Sn1 N2 C9 97.7(3) 7_557 .
O1 Sn1 N2 C9 -82.3(3) . .
N2 Sn1 N2 C9 -137(100) 7_557 .
N1 Sn1 N2 C6 5.1(3) . .
N1 Sn1 N2 C6 -174.9(3) 7_557 .
O1 Sn1 N2 C6 -78.9(3) 7_557 .
O1 Sn1 N2 C6 101.1(3) . .
N2 Sn1 N2 C6 46(100) 7_557 .
C4 N1 C1 C10 -175.9(4) . 7_557
Sn1 N1 C1 C10 -6.7(6) . 7_557
C4 N1 C1 C2 0.8(5) . .
Sn1 N1 C1 C2 170.0(3) . .
N1 C1 C2 C3 -0.3(5) . .
C10 C1 C2 C3 176.4(4) 7_557 .
C1 C2 C3 C4 -0.2(5) . .
C1 N1 C4 C5 176.2(4) . .
Sn1 N1 C4 C5 6.9(6) . .
C1 N1 C4 C3 -0.9(5) . .
Sn1 N1 C4 C3 -170.3(3) . .
C2 C3 C4 N1 0.7(5) . .
C2 C3 C4 C5 -176.4(4) . .
N1 C4 C5 C6 -3.0(7) . .
C3 C4 C5 C6 173.6(4) . .
N1 C4 C5 C11 179.8(4) . .
C3 C4 C5 C11 -3.6(6) . .
C9 N2 C6 C5 179.6(4) . .
Sn1 N2 C6 C5 -3.4(6) . .
C9 N2 C6 C7 -0.5(5) . .
Sn1 N2 C6 C7 176.5(3) . .
C4 C5 C6 N2 1.1(7) . .
C11 C5 C6 N2 178.3(4) . .
C4 C5 C6 C7 -178.8(4) . .
C11 C5 C6 C7 -1.6(7) . .
N2 C6 C7 C8 0.2(5) . .
C5 C6 C7 C8 -179.9(4) . .
C6 C7 C8 C9 0.2(5) . .
C6 N2 C9 C10 179.5(4) . .
Sn1 N2 C9 C10 2.5(6) . .
C6 N2 C9 C8 0.6(5) . .
Sn1 N2 C9 C8 -176.4(3) . .
C7 C8 C9 N2 -0.5(5) . .
C7 C8 C9 C10 -179.3(4) . .
N2 C9 C10 C1 -3.7(7) . 7_557
C8 C9 C10 C1 174.9(4) . 7_557
N2 C9 C10 C16 174.5(4) . .
C8 C9 C10 C16 -6.9(7) . .
C4 C5 C11 C13 107.9(5) . .
C6 C5 C11 C13 -69.6(5) . .
C4 C5 C11 C12 -70.3(6) . .
C6 C5 C11 C12 112.2(5) . .
C13 C11 C12 C14 -0.3(7) . .
C5 C11 C12 C14 178.0(4) . .
C12 C11 C13 C15 0.0(6) . .
C5 C11 C13 C15 -178.3(4) . .
C15 N3 C14 C12 1.6(8) . .
C11 C12 C14 N3 -0.5(8) . .
C14 N3 C15 C13 -2.0(7) . .
C11 C13 C15 N3 1.3(7) . .
C9 C10 C16 C18 118.7(5) . .
C1 C10 C16 C18 -62.9(6) 7_557 .
C9 C10 C16 C17 -61.5(6) . .
C1 C10 C16 C17 116.9(5) 7_557 .
C18 C16 C17 C19 -1.2(7) . .
C10 C16 C17 C19 179.0(5) . .
C17 C16 C18 C20 1.0(7) . .
C10 C16 C18 C20 -179.2(4) . .
C20 N4 C19 C17 -0.7(9) . .
C16 C17 C19 N4 1.1(9) . .
C19 N4 C20 C18 0.5(8) . .
C16 C18 C20 N4 -0.6(7) . .
Sn1 O1 C21 O2 15.6(9) . .
Sn1 O1 C21 C22 -162.8(3) . .
O1 C21 C22 C23 1.9(8) . .
O2 C21 C22 C23 -176.8(6) . .
O1 C21 C22 C24 -177.4(5) . .
O2 C21 C22 C24 3.9(8) . .
C24 C22 C23 C25 2.4(9) . .
C21 C22 C23 C25 -177.0(6) . .
C23 C22 C24 C26 -1.6(9) . .
C21 C22 C24 C26 177.7(6) . .
C26 N5 C25 C23 6.1(12) . .
C22 C23 C25 N5 -4.8(12) . .
C25 N5 C26 C24 -5.3(12) . .
C22 C24 C26 N5 3.3(11) . .
